data_4512864
loop_
_publ_author_name
'He, Hongming'
'Song, Yang'
'Sun, Fuxing'
'Zhao, Nian'
'Zhu, Guangshan'

_publ_section_title
;
 Sorption Properties and Nitroaromatic Explosives Sensing Based on Two
 Isostructural Metal--Organic Frameworks
;
_journal_issue 4
_journal_name_full 'Crystal Growth &amp; Design'
_journal_page_first 2033
_journal_paper_doi 10.1021/acs.cgd.5b00229
_journal_volume 15
_journal_year 2015
_chemical_formula_moiety 'C18 H10 Cd N8 O4'
_chemical_formula_sum 'C18 H10 Cd N8 O4'
_chemical_formula_weight 514.75
_chemical_melting_point ?
_chemical_name_systematic
; 
 ? 
;
_space_group_IT_number 148
_symmetry_cell_setting trigonal
_symmetry_space_group_name_Hall '-R 3'
_symmetry_space_group_name_H-M 'R -3 :H'
_atom_sites_solution_hydrogens geom
_atom_sites_solution_primary direct
_atom_sites_solution_secondary difmap
_audit_creation_method SHELXL-97
_cell_angle_alpha 90.00
_cell_angle_beta 90.00
_cell_angle_gamma 120.00
_cell_formula_units_Z 9
_cell_length_a 19.2810(3)
_cell_length_b 19.2810(3)
_cell_length_c 25.7179(9)
_cell_measurement_reflns_used 9092
_cell_measurement_temperature 293(2)
_cell_measurement_theta_max 28.27
_cell_measurement_theta_min 2.38
_cell_volume 8279.9(3)
_computing_cell_refinement 'Bruker SMART'
_computing_data_collection 'Bruker SMART'
_computing_data_reduction 'Bruker SAINT'
_computing_molecular_graphics 'Bruker SHELXTL'
_computing_publication_material 'Bruker SHELXTL'
_computing_structure_refinement 'SHELXL-97 (Sheldrick, 1997)'
_computing_structure_solution 'SHELXS-97 (Sheldrick, 1990)'
_diffrn_ambient_temperature 293(2)
_diffrn_detector_area_resol_mean 9.00cm
_diffrn_measured_fraction_theta_full 0.997
_diffrn_measured_fraction_theta_max 0.997
_diffrn_measurement_device_type 'CCD area detector'
_diffrn_measurement_method 'phi and omega scans'
_diffrn_radiation_monochromator graphite
_diffrn_radiation_source 'fine-focus sealed tube'
_diffrn_radiation_type MoK\a
_diffrn_radiation_wavelength 0.71073
_diffrn_reflns_av_R_equivalents 0.0249
_diffrn_reflns_av_sigmaI/netI 0.0192
_diffrn_reflns_limit_h_max 13
_diffrn_reflns_limit_h_min -25
_diffrn_reflns_limit_k_max 25
_diffrn_reflns_limit_k_min -22
_diffrn_reflns_limit_l_max 34
_diffrn_reflns_limit_l_min -34
_diffrn_reflns_number 23313
_diffrn_reflns_theta_full 28.41
_diffrn_reflns_theta_max 28.41
_diffrn_reflns_theta_min 1.45
_diffrn_standards_decay_% none
_diffrn_standards_interval_count none
_diffrn_standards_interval_time none
_diffrn_standards_number none
_exptl_absorpt_coefficient_mu 0.617
_exptl_absorpt_correction_T_max 0.831
_exptl_absorpt_correction_T_min 0.781
_exptl_absorpt_correction_type empirical
_exptl_absorpt_process_details SADABS
_exptl_crystal_colour colourless
_exptl_crystal_density_diffrn 0.929
_exptl_crystal_density_method 'not measured'
_exptl_crystal_description Block
_exptl_crystal_F_000 2285
_exptl_crystal_size_max 0.4
_exptl_crystal_size_mid 0.4
_exptl_crystal_size_min 0.3
_platon_squeeze_details
;
;
_refine_diff_density_max 4.141
_refine_diff_density_min -0.648
_refine_diff_density_rms 0.135
_refine_ls_extinction_method none
_refine_ls_goodness_of_fit_ref 1.144
_refine_ls_hydrogen_treatment constr
_refine_ls_matrix_type full
_refine_ls_number_parameters 141
_refine_ls_number_reflns 4617
_refine_ls_number_restraints 0
_refine_ls_restrained_S_all 1.144
_refine_ls_R_factor_all 0.0790
_refine_ls_R_factor_gt 0.0699
_refine_ls_shift/su_max 0.004
_refine_ls_shift/su_mean 0.001
_refine_ls_structure_factor_coef Fsqd
_refine_ls_weighting_details 'calc w=1/[\s^2^(Fo^2^)+(0.1742P)^2^+2.4587P] where P=(Fo^2^+2Fc^2^)/3'
_refine_ls_weighting_scheme calc
_refine_ls_wR_factor_gt 0.2310
_refine_ls_wR_factor_ref 0.2450
_reflns_number_gt 3596
_reflns_number_total 4617
_reflns_threshold_expression >2sigma(I)
_cod_data_source_file cg5b00229_si_002.cif
_cod_data_source_block b
_cod_depositor_comments
;
The following automatic conversions were performed:

'_chemical_melting_point' value 'not measured' was changed to '?' -
the value is undefined or not given.

'_symmetry_cell_setting' value 'Trigonal' changed to 'trigonal'
according to
/usr/data/users/saulius/crontab/automatic-downloads/current/ACS/lib/dictionaries/cif_core.dic
dictionary named 'cif_core.dic' version 2.4.2 from 2011-04-26.

Automatic conversion script
Id: cif_fix_values 3143 2015-03-26 13:38:13Z robertas 
;
_cod_original_sg_symbol_H-M R-3
_cod_database_code 4512864

loop_
_symmetry_equiv_pos_as_xyz
'x, y, z'
'-y, x-y, z'
'-x+y, -x, z'
'x+2/3, y+1/3, z+1/3'
'-y+2/3, x-y+1/3, z+1/3'
'-x+y+2/3, -x+1/3, z+1/3'
'x+1/3, y+2/3, z+2/3'
'-y+1/3, x-y+2/3, z+2/3'
'-x+y+1/3, -x+2/3, z+2/3'
'-x, -y, -z'
'y, -x+y, -z'
'x-y, x, -z'
'-x+2/3, -y+1/3, -z+1/3'
'y+2/3, -x+y+1/3, -z+1/3'
'x-y+2/3, x+1/3, -z+1/3'
'-x+1/3, -y+2/3, -z+2/3'
'y+1/3, -x+y+2/3, -z+2/3'
'x-y+1/3, x+2/3, -z+2/3'

loop_
_atom_site_label
_atom_site_type_symbol
_atom_site_fract_x
_atom_site_fract_y
_atom_site_fract_z
_atom_site_U_iso_or_equiv
_atom_site_adp_type
_atom_site_occupancy
_atom_site_symmetry_multiplicity
_atom_site_calc_flag
_atom_site_refinement_flags
C1 C 0.2732(2) 0.4424(2) 0.08354(15) 0.0489(8) Uani 1 1 d .
C2 C 0.2435(2) 0.3552(2) 0.08166(16) 0.0519(8) Uani 1 1 d .
C3 C 0.2311(3) 0.3108(3) 0.12596(19) 0.0725(12) Uani 1 1 d .
H3 H 0.2410 0.3353 0.1584 0.087 Uiso 1 1 calc R
C4 C 0.2041(4) 0.2304(3) 0.1226(2) 0.0781(14) Uani 1 1 d .
H4 H 0.1984 0.2013 0.1527 0.094 Uiso 1 1 calc R
C5 C 0.1855(2) 0.1926(2) 0.0758(2) 0.0590(10) Uani 1 1 d .
C6 C 0.1977(4) 0.2349(3) 0.0322(3) 0.0829(15) Uani 1 1 d .
H6 H 0.1872 0.2094 0.0002 0.100 Uiso 1 1 calc R
C7 C 0.2255(4) 0.3158(3) 0.0344(2) 0.0769(14) Uani 1 1 d .
H7 H 0.2323 0.3443 0.0038 0.092 Uiso 1 1 calc R
C8 C 0.0793(2) 0.0575(2) 0.07521(19) 0.0520(9) Uani 1 1 d .
C9 C 0.0578(2) -0.0223(2) 0.0748(2) 0.0568(10) Uani 1 1 d .
H9 H 0.0968 -0.0372 0.0743 0.068 Uiso 1 1 calc R
Cd1 Cd 0.3333 0.6667 0.007968(17) 0.0492(2) Uani 1 3 d S
Cd2 Cd 0.3333 0.6667 0.1667 0.0391(2) Uani 1 6 d S
N1 N 0.2897(2) 0.48834(19) 0.04202(13) 0.0561(8) Uani 1 1 d .
N2 N 0.3116(2) 0.5591(2) 0.06019(14) 0.0579(8) Uani 1 1 d .
N3 N 0.3088(2) 0.55745(18) 0.11182(12) 0.0510(7) Uani 1 1 d .
N4 N 0.2847(2) 0.48405(19) 0.12758(13) 0.0520(7) Uani 1 1 d .
O1 O 0.4191(3) 0.6494(3) -0.04735(18) 0.0944(13) Uani 1 1 d .
O2 O 0.15940(18) 0.11041(19) 0.0742(2) 0.0839(12) Uani 1 1 d .

loop_
_atom_site_aniso_label
_atom_site_aniso_U_11
_atom_site_aniso_U_22
_atom_site_aniso_U_33
_atom_site_aniso_U_23
_atom_site_aniso_U_13
_atom_site_aniso_U_12
C1 0.0490(19) 0.0431(18) 0.0530(19) -0.0033(14) 0.0008(15) 0.0218(15)
C2 0.0469(18) 0.0404(17) 0.063(2) -0.0042(15) -0.0014(16) 0.0180(15)
C3 0.091(3) 0.054(2) 0.065(3) 0.001(2) -0.005(2) 0.030(2)
C4 0.095(4) 0.059(3) 0.081(3) 0.012(2) 0.005(3) 0.039(3)
C5 0.0362(17) 0.0424(18) 0.095(3) -0.0050(19) -0.0033(18) 0.0173(15)
C6 0.093(4) 0.055(3) 0.096(4) -0.021(3) -0.013(3) 0.033(3)
C7 0.105(4) 0.050(2) 0.069(3) -0.008(2) -0.003(3) 0.034(3)
C8 0.0383(17) 0.0368(16) 0.079(3) 0.0019(16) -0.0018(16) 0.0170(14)
C9 0.0391(18) 0.0418(19) 0.094(3) 0.0001(19) -0.0043(18) 0.0235(16)
Cd1 0.0520(3) 0.0520(3) 0.0434(3) 0.000 0.000 0.02602(13)
Cd2 0.0393(3) 0.0393(3) 0.0386(3) 0.000 0.000 0.01964(13)
N1 0.069(2) 0.0450(16) 0.0516(17) -0.0031(13) 0.0013(15) 0.0265(16)
N2 0.070(2) 0.0501(17) 0.0537(18) 0.0022(14) 0.0027(15) 0.0306(17)
N3 0.0579(18) 0.0435(16) 0.0489(17) -0.0062(12) 0.0008(13) 0.0235(14)
N4 0.0574(18) 0.0439(16) 0.0530(17) -0.0049(13) -0.0021(14) 0.0241(14)
O1 0.096(3) 0.099(3) 0.088(3) -0.002(2) 0.033(2) 0.049(2)
O2 0.0406(14) 0.0456(16) 0.166(4) -0.0074(19) -0.0041(18) 0.0221(12)

loop_
_atom_type_symbol
_atom_type_description
_atom_type_scat_dispersion_real
_atom_type_scat_dispersion_imag
_atom_type_scat_source
C C 0.0033 0.0016 'International Tables Vol C Tables 4.2.6.8 and 6.1.1.4'
H H 0.0000 0.0000 'International Tables Vol C Tables 4.2.6.8 and 6.1.1.4'
Cd Cd -0.8075 1.2024 'International Tables Vol C Tables 4.2.6.8 and 6.1.1.4'
N N 0.0061 0.0033 'International Tables Vol C Tables 4.2.6.8 and 6.1.1.4'
O O 0.0106 0.0060 'International Tables Vol C Tables 4.2.6.8 and 6.1.1.4'

loop_
_geom_angle_atom_site_label_1
_geom_angle_atom_site_label_2
_geom_angle_atom_site_label_3
_geom_angle
_geom_angle_site_symmetry_1
_geom_angle_site_symmetry_3
N1 C1 N4 111.7(3) . .
N1 C1 C2 124.2(4) . .
N4 C1 C2 124.1(4) . .
C3 C2 C7 118.0(4) . .
C3 C2 C1 122.0(4) . .
C7 C2 C1 120.1(4) . .
C4 C3 C2 120.2(5) . .
C4 C3 H3 119.9 . .
C2 C3 H3 119.9 . .
C5 C4 C3 120.8(5) . .
C5 C4 H4 119.6 . .
C3 C4 H4 119.6 . .
C6 C5 C4 119.8(4) . .
C6 C5 O2 121.4(4) . .
C4 C5 O2 118.7(4) . .
C5 C6 C7 120.6(5) . .
C5 C6 H6 119.7 . .
C7 C6 H6 119.7 . .
C6 C7 C2 120.5(5) . .
C6 C7 H7 119.8 . .
C2 C7 H7 119.7 . .
O2 C8 C9 123.5(4) . 2
O2 C8 C9 115.5(4) . .
C9 C8 C9 121.0(3) 2 .
C8 C9 C8 119.0(3) 3 .
C8 C9 H9 120.5 3 .
C8 C9 H9 120.5 . .
N2 Cd1 N2 90.01(13) . 2_665
N2 Cd1 N2 90.01(13) . 3_565
N2 Cd1 N2 90.01(13) 2_665 3_565
N2 Cd1 O1 92.85(15) . .
N2 Cd1 O1 90.60(16) 2_665 .
N2 Cd1 O1 177.08(14) 3_565 .
N2 Cd1 O1 177.08(14) . 2_665
N2 Cd1 O1 92.85(15) 2_665 2_665
N2 Cd1 O1 90.60(16) 3_565 2_665
O1 Cd1 O1 86.52(18) . 2_665
N2 Cd1 O1 90.60(16) . 3_565
N2 Cd1 O1 177.08(14) 2_665 3_565
N2 Cd1 O1 92.85(15) 3_565 3_565
O1 Cd1 O1 86.52(18) . 3_565
O1 Cd1 O1 86.52(18) 2_665 3_565
N3 Cd2 N3 91.61(11) 15 2_665
N3 Cd2 N3 91.61(11) 15 .
N3 Cd2 N3 88.39(11) 2_665 .
N3 Cd2 N3 88.39(11) 15 13_565
N3 Cd2 N3 91.61(11) 2_665 13_565
N3 Cd2 N3 180.0(2) . 13_565
N3 Cd2 N3 88.39(11) 15 14_455
N3 Cd2 N3 179.999(1) 2_665 14_455
N3 Cd2 N3 91.61(11) . 14_455
N3 Cd2 N3 88.39(11) 13_565 14_455
N3 Cd2 N3 179.993(1) 15 3_565
N3 Cd2 N3 88.39(11) 2_665 3_565
N3 Cd2 N3 88.39(11) . 3_565
N3 Cd2 N3 91.61(11) 13_565 3_565
N3 Cd2 N3 91.61(11) 14_455 3_565
N2 N1 C1 104.9(3) . .
N1 N2 N3 110.3(3) . .
N1 N2 Cd1 123.3(3) . .
N3 N2 Cd1 125.8(3) . .
N4 N3 N2 108.8(3) . .
N4 N3 Cd2 125.3(2) . .
N2 N3 Cd2 125.8(2) . .
N3 N4 C1 104.4(3) . .
C8 O2 C5 118.5(3) . .

loop_
_geom_bond_atom_site_label_1
_geom_bond_atom_site_label_2
_geom_bond_distance
_geom_bond_site_symmetry_2
C1 N1 1.321(5) .
C1 N4 1.341(5) .
C1 C2 1.481(5) .
C2 C3 1.373(6) .
C2 C7 1.383(6) .
C3 C4 1.368(7) .
C3 H3 0.9300 .
C4 C5 1.360(7) .
C4 H4 0.9300 .
C5 C6 1.335(8) .
C5 O2 1.403(5) .
C6 C7 1.373(7) .
C6 H6 0.9300 .
C7 H7 0.9300 .
C8 O2 1.361(5) .
C8 C9 1.370(5) 2
C8 C9 1.379(5) .
C9 C8 1.370(5) 3
C9 H9 0.9300 .
Cd1 N2 2.327(3) .
Cd1 N2 2.327(3) 2_665
Cd1 N2 2.327(3) 3_565
Cd1 O1 2.327(4) .
Cd1 O1 2.327(4) 2_665
Cd1 O1 2.327(4) 3_565
Cd2 N3 2.377(3) 15
Cd2 N3 2.377(3) 2_665
Cd2 N3 2.377(3) .
Cd2 N3 2.377(3) 13_565
Cd2 N3 2.377(3) 14_455
Cd2 N3 2.377(3) 3_565
N1 N2 1.297(5) .
N2 N3 1.329(5) .
N3 N4 1.314(5) .

loop_
_geom_torsion_atom_site_label_1
_geom_torsion_atom_site_label_2
_geom_torsion_atom_site_label_3
_geom_torsion_atom_site_label_4
_geom_torsion
_geom_torsion_site_symmetry_1
_geom_torsion_site_symmetry_4
N1 C1 C2 C3 176.6(5) . .
N4 C1 C2 C3 -5.2(7) . .
N1 C1 C2 C7 -5.0(7) . .
N4 C1 C2 C7 173.3(4) . .
C7 C2 C3 C4 2.0(8) . .
C1 C2 C3 C4 -179.5(5) . .
C2 C3 C4 C5 -3.2(9) . .
C3 C4 C5 C6 3.6(8) . .
C3 C4 C5 O2 178.9(5) . .
C4 C5 C6 C7 -2.9(8) . .
O2 C5 C6 C7 -178.1(5) . .
C5 C6 C7 C2 1.8(9) . .
C3 C2 C7 C6 -1.3(8) . .
C1 C2 C7 C6 -179.8(5) . .
O2 C8 C9 C8 -179.3(4) . 3
C9 C8 C9 C8 -1.4(12) 2 3
N4 C1 N1 N2 0.0(5) . .
C2 C1 N1 N2 178.4(4) . .
C1 N1 N2 N3 -0.1(5) . .
C1 N1 N2 Cd1 -171.6(3) . .
N2 Cd1 N2 N1 -142.4(4) 2_665 .
N2 Cd1 N2 N1 127.6(4) 3_565 .
O1 Cd1 N2 N1 -51.8(4) . .
O1 Cd1 N2 N1 26(3) 2_665 .
O1 Cd1 N2 N1 34.8(3) 3_565 .
N2 Cd1 N2 N3 47.4(3) 2_665 .
N2 Cd1 N2 N3 -42.6(3) 3_565 .
O1 Cd1 N2 N3 138.0(3) . .
O1 Cd1 N2 N3 -145(3) 2_665 .
O1 Cd1 N2 N3 -135.4(3) 3_565 .
N1 N2 N3 N4 0.2(5) . .
Cd1 N2 N3 N4 171.5(3) . .
N1 N2 N3 Cd2 -175.5(3) . .
Cd1 N2 N3 Cd2 -4.2(5) . .
N3 Cd2 N3 N4 51.6(4) 15 .
N3 Cd2 N3 N4 143.2(4) 2_665 .
N3 Cd2 N3 N4 -62(22) 13_565 .
N3 Cd2 N3 N4 -36.8(4) 14_455 .
N3 Cd2 N3 N4 -128.4(4) 3_565 .
N3 Cd2 N3 N2 -133.4(3) 15 .
N3 Cd2 N3 N2 -41.8(3) 2_665 .
N3 Cd2 N3 N2 113(22) 13_565 .
N3 Cd2 N3 N2 138.2(3) 14_455 .
N3 Cd2 N3 N2 46.6(3) 3_565 .
N2 N3 N4 C1 -0.3(4) . .
Cd2 N3 N4 C1 175.5(3) . .
N1 C1 N4 N3 0.2(5) . .
C2 C1 N4 N3 -178.3(4) . .
C9 C8 O2 C5 3.6(8) 2 .
C9 C8 O2 C5 -178.5(5) . .
C6 C5 O2 C8 -90.9(6) . .
C4 C5 O2 C8 93.9(6) . .

loop_
_platon_squeeze_void_nr
_platon_squeeze_void_average_x
_platon_squeeze_void_average_y
_platon_squeeze_void_average_z
_platon_squeeze_void_volume
_platon_squeeze_void_count_electrons
_platon_squeeze_void_content
1 -0.013 -0.001 0.200 4830 1133 ' '
